data_2215137
loop_
_publ_author_name
'Broker, Grant A.'
'Tiekink, Edward R. T.'

_publ_section_title
;
 <i>catena</i>-Poly[[silver(I)-\m-1,4-di-4-pyridyl-2,3-diazabuta-1,3-diene]
 methanesulfonate]
;
_journal_coeditor_code HB2517
_journal_issue 9
_journal_name_full 'Acta Crystallographica Section E'
_journal_page_first m2436
_journal_page_last m2436
_journal_paper_doi 10.1107/S1600536807041645
_journal_volume 63
_journal_year 2007
_chemical_formula_iupac '[Ag (C12 H10 N4)] C H3 O3 S'
_chemical_formula_moiety 'C12 H10 Ag1 N4 +, C H3 O3 S -'
_chemical_formula_sum 'C13 H13 Ag N4 O3 S'
_chemical_formula_weight 413.22
_chemical_name_systematic
;
catena-Poly[[silver(I)-\m-1,4-di-4-pyridyl-2,3-diazabuta-1,3-diene]
methanesulfonate]
;
_space_group_IT_number 15
_symmetry_cell_setting monoclinic
_symmetry_space_group_name_Hall '-C 2yc'
_symmetry_space_group_name_H-M 'C 1 2/c 1'
_atom_sites_solution_hydrogens geom
_atom_sites_solution_primary direct
_atom_sites_solution_secondary difmap
_audit_creation_method SHELXL-97
_cell_angle_alpha 90
_cell_angle_beta 113.790(7)
_cell_angle_gamma 90
_cell_formula_units_Z 16
_cell_length_a 25.083(9)
_cell_length_b 12.284(4)
_cell_length_c 21.009(7)
_cell_measurement_reflns_used 10582
_cell_measurement_temperature 153(2)
_cell_measurement_theta_max 25.0
_cell_measurement_theta_min 1.9
_cell_volume 5923(3)
_computing_cell_refinement 'CrystalClear (Rigaku/MSC, 2005)'
_computing_data_collection 'CrystalClear (Rigaku/MSC, 2005)'
_computing_data_reduction 'CrystalClear (Rigaku/MSC, 2005)'
_computing_molecular_graphics 'ORTEPII (Johnson, 1976) and DIAMOND (Brandenburg, 2006)'
_computing_publication_material 'SHELXL97 (Sheldrick, 1997)'
_computing_structure_refinement 'SHELXL97 (Sheldrick, 1997)'
_computing_structure_solution 'SIR92 (Altomare <i>et al.</i>,  1994)'
_diffrn_ambient_temperature 153(2)
_diffrn_measured_fraction_theta_full 0.999
_diffrn_measured_fraction_theta_max 0.999
_diffrn_measurement_device_type 'Rigaku AFC12\k/SATURN724'
_diffrn_measurement_method \w
_diffrn_radiation_monochromator graphite
_diffrn_radiation_source 'fine-focus sealed tube'
_diffrn_radiation_type MoK\a
_diffrn_radiation_wavelength 0.71070
_diffrn_reflns_av_R_equivalents 0.048
_diffrn_reflns_av_sigmaI/netI 0.031
_diffrn_reflns_limit_h_max 31
_diffrn_reflns_limit_h_min -29
_diffrn_reflns_limit_k_max 15
_diffrn_reflns_limit_k_min -15
_diffrn_reflns_limit_l_max 22
_diffrn_reflns_limit_l_min -26
_diffrn_reflns_number 37758
_diffrn_reflns_theta_full 26.5
_diffrn_reflns_theta_max 26.5
_diffrn_reflns_theta_min 1.9
_diffrn_standards_decay_% '< 1'
_diffrn_standards_interval_count 0
_diffrn_standards_number 0
_exptl_absorpt_coefficient_mu 1.520
_exptl_absorpt_correction_T_max 1.000
_exptl_absorpt_correction_T_min 0.645
_exptl_absorpt_correction_type multi-scan
_exptl_absorpt_process_details '(ABSCOR; Higashi, 1995)'
_exptl_crystal_colour yellow
_exptl_crystal_density_diffrn 1.853
_exptl_crystal_density_method 'not measured'
_exptl_crystal_description Prism
_exptl_crystal_F_000 3296
_exptl_crystal_size_max 0.30
_exptl_crystal_size_mid 0.08
_exptl_crystal_size_min 0.07
_refine_diff_density_max 1.98
_refine_diff_density_min -1.28
_refine_ls_extinction_method none
_refine_ls_goodness_of_fit_ref 1.16
_refine_ls_hydrogen_treatment constr
_refine_ls_matrix_type full
_refine_ls_number_parameters 397
_refine_ls_number_reflns 6151
_refine_ls_number_restraints 0
_refine_ls_restrained_S_all 1.16
_refine_ls_R_factor_all 0.057
_refine_ls_R_factor_gt 0.054
_refine_ls_shift/su_max 0.002
_refine_ls_shift/su_mean 0.000
_refine_ls_structure_factor_coef Fsqd
_refine_ls_weighting_details 'calc w=1/[\s^2^(Fo^2^)+(0.056P)^2^+41.7048P] where P=(Fo^2^+2Fc^2^)/3'
_refine_ls_weighting_scheme calc
_refine_ls_wR_factor_gt 0.130
_refine_ls_wR_factor_ref 0.132
_reflns_number_gt 5879
_reflns_number_total 6151
_reflns_threshold_expression I>2\s(I)
_cod_data_source_file hb2517.cif
_cod_data_source_block I
_cod_original_sg_symbol_H-M 'C 2/c'
_cod_original_formula_sum 'C13 H13 Ag1 N4 O3 S1'
_cod_database_code 2215137
_cod_database_fobs_code 2215137

loop_
_symmetry_equiv_pos_as_xyz
'x, y, z'
'-x, y, -z+1/2'
'x+1/2, y+1/2, z'
'-x+1/2, y+1/2, -z+1/2'
'-x, -y, -z'
'x, -y, z-1/2'
'-x+1/2, -y+1/2, -z'
'x+1/2, -y+1/2, z-1/2'

loop_
_atom_site_type_symbol
_atom_site_label
_atom_site_fract_x
_atom_site_fract_y
_atom_site_fract_z
_atom_site_U_iso_or_equiv
_atom_site_adp_type
_atom_site_calc_flag
_atom_site_refinement_flags
_atom_site_occupancy
Ag Ag1 0.264234(14) 0.11412(3) 0.115089(16) 0.02522(12) Uani d . 1
Ag Ag2 0.761261(15) 0.13780(3) 0.867951(17) 0.02714(12) Uani d . 1
S S1 0.14174(4) -0.00296(9) 0.18189(5) 0.0232(2) Uani d . 1
S S2 0.63856(4) 0.00487(9) 0.93140(5) 0.0227(2) Uani d . 1
O O1 0.17575(14) 0.0433(3) 0.14587(17) 0.0349(8) Uani d . 1
O O2 0.15577(14) 0.0447(3) 0.24999(17) 0.0355(8) Uani d . 1
O O3 0.14380(15) -0.1215(3) 0.1835(2) 0.0354(8) Uani d . 1
O O4 0.66998(14) 0.0630(3) 0.89604(16) 0.0297(7) Uani d . 1
O O5 0.64598(14) -0.1133(3) 0.92975(17) 0.0282(7) Uani d . 1
O O6 0.65091(14) 0.0461(3) 1.00060(16) 0.0331(8) Uani d . 1
N N1 0.32271(16) 0.1270(3) 0.2246(2) 0.0233(8) Uani d . 1
N N2 0.49505(16) 0.1637(3) 0.45649(18) 0.0272(8) Uani d . 1
N N3 0.52542(16) 0.1634(4) 0.52935(19) 0.0273(8) Uani d . 1
N N4 0.70009(16) 0.1535(3) 0.76056(19) 0.0225(8) Uani d . 1
N N5 0.19914(16) 0.1277(3) 0.00882(19) 0.0233(8) Uani d . 1
N N6 0.01700(17) 0.1235(3) -0.21380(19) 0.0281(9) Uani d . 1
N N7 0.81773(16) 0.1530(3) 0.97678(19) 0.0225(8) Uani d . 1
N N8 0.98552(16) 0.1972(3) 1.21342(18) 0.0269(8) Uani d . 1
C C1 0.38045(19) 0.1436(4) 0.2423(2) 0.0235(9) Uani d . 1
H H1 0.3938 0.1523 0.2062 0.028 Uiso calc R 1
C C2 0.42060(19) 0.1483(4) 0.3104(2) 0.0243(9) Uani d . 1
H H2 0.4606 0.1615 0.3208 0.029 Uiso calc R 1
C C3 0.40169(19) 0.1335(4) 0.3639(2) 0.0229(9) Uani d . 1
C C4 0.34180(19) 0.1144(4) 0.3451(2) 0.0235(9) Uani d . 1
H H4 0.3274 0.1026 0.3800 0.028 Uiso calc R 1
C C5 0.30417(19) 0.1131(4) 0.2757(2) 0.0224(9) Uani d . 1
H H5 0.2638 0.1018 0.2637 0.027 Uiso calc R 1
C C6 0.4412(2) 0.1367(4) 0.4377(2) 0.0249(9) Uani d . 1
H H6 0.4269 0.1187 0.4720 0.030 Uiso calc R 1
C C7 0.58074(19) 0.1619(4) 0.5471(2) 0.0232(9) Uani d . 1
H H7 0.5959 0.1612 0.5124 0.028 Uiso calc R 1
C C8 0.62066(18) 0.1611(4) 0.6211(2) 0.0224(9) Uani d . 1
C C9 0.68083(19) 0.1661(4) 0.6398(2) 0.0250(9) Uani d . 1
H H9 0.6955 0.1719 0.6048 0.030 Uiso calc R 1
C C10 0.71890(19) 0.1625(4) 0.7088(2) 0.0252(9) Uani d . 1
H H10 0.7596 0.1664 0.7204 0.030 Uiso calc R 1
C C11 0.64189(19) 0.1490(4) 0.7429(2) 0.0244(9) Uani d . 1
H H11 0.6283 0.1422 0.7789 0.029 Uiso calc R 1
C C12 0.60160(19) 0.1539(4) 0.6752(2) 0.0240(9) Uani d . 1
H H12 0.5611 0.1525 0.6651 0.029 Uiso calc R 1
C C13 0.1417(2) 0.1261(4) -0.0053(2) 0.0247(9) Uani d . 1
H H13 0.1302 0.1240 0.0327 0.030 Uiso calc R 1
C C14 0.0987(2) 0.1274(4) -0.0716(2) 0.0248(9) Uani d . 1
H H14 0.0588 0.1280 -0.0790 0.030 Uiso calc R 1
C C15 0.11503(19) 0.1277(4) -0.1282(2) 0.0224(9) Uani d . 1
C C16 0.1747(2) 0.1291(4) -0.1137(2) 0.0252(9) Uani d . 1
H H16 0.1873 0.1296 -0.1507 0.030 Uiso calc R 1
C C17 0.2149(2) 0.1297(4) -0.0456(2) 0.0249(9) Uani d . 1
H H17 0.2551 0.1316 -0.0365 0.030 Uiso calc R 1
C C18 0.0717(2) 0.1261(4) -0.2006(2) 0.0245(9) Uani d . 1
H H18 0.0842 0.1271 -0.2377 0.029 Uiso calc R 1
C C19 0.87543(19) 0.1692(4) 0.9965(2) 0.0255(9) Uani d . 1
H H19 0.8900 0.1758 0.9614 0.031 Uiso calc R 1
C C20 0.91447(19) 0.1767(4) 1.0653(2) 0.0252(9) Uani d . 1
H H20 0.9547 0.1892 1.0768 0.030 Uiso calc R 1
C C21 0.89386(19) 0.1656(4) 1.1176(2) 0.0226(9) Uani d . 1
C C22 0.83412(19) 0.1478(4) 1.0970(2) 0.0235(9) Uani d . 1
H H22 0.8186 0.1389 1.1311 0.028 Uiso calc R 1
C C23 0.7977(2) 0.1432(4) 1.0272(2) 0.0245(9) Uani d . 1
H H23 0.7572 0.1326 1.0142 0.029 Uiso calc R 1
C C24 0.93200(19) 0.1704(4) 1.1924(2) 0.0245(9) Uani d . 1
H H24 0.9164 0.1531 1.2255 0.029 Uiso calc R 1
C C25 0.06786(19) 0.0330(4) 0.1304(3) 0.0315(10) Uani d . 1
H H25A 0.0561 0.0026 0.0836 0.047 Uiso calc R 1
H H25B 0.0642 0.1125 0.1275 0.047 Uiso calc R 1
H H25C 0.0427 0.0038 0.1519 0.047 Uiso calc R 1
C C26 0.56288(19) 0.0300(4) 0.8806(2) 0.0279(10) Uani d . 1
H H26A 0.5524 0.0033 0.8331 0.042 Uiso calc R 1
H H26B 0.5553 0.1084 0.8794 0.042 Uiso calc R 1
H H26C 0.5395 -0.0080 0.9014 0.042 Uiso calc R 1

loop_
_atom_site_aniso_label
_atom_site_aniso_U_11
_atom_site_aniso_U_22
_atom_site_aniso_U_33
_atom_site_aniso_U_12
_atom_site_aniso_U_13
_atom_site_aniso_U_23
Ag1 0.01883(19) 0.0370(2) 0.01557(19) 0.00061(13) 0.00254(14) -0.00006(13)
Ag2 0.02145(19) 0.0376(2) 0.01613(19) -0.00067(13) 0.00110(14) -0.00008(13)
S1 0.0180(5) 0.0310(6) 0.0190(5) 0.0005(4) 0.0058(4) 0.0016(4)
S2 0.0180(5) 0.0311(6) 0.0183(5) 0.0000(4) 0.0065(4) -0.0001(4)
O1 0.0228(16) 0.057(2) 0.0242(17) -0.0014(15) 0.0087(14) 0.0060(15)
O2 0.0267(17) 0.055(2) 0.0223(17) 0.0054(16) 0.0080(14) -0.0057(15)
O3 0.0268(18) 0.0336(19) 0.041(2) 0.0013(14) 0.0085(16) 0.0017(15)
O4 0.0237(16) 0.042(2) 0.0261(16) -0.0039(14) 0.0127(13) 0.0020(14)
O5 0.0231(17) 0.0316(18) 0.0289(18) 0.0043(13) 0.0095(14) 0.0021(13)
O6 0.0284(17) 0.049(2) 0.0205(16) 0.0024(15) 0.0085(14) -0.0059(15)
N1 0.0173(18) 0.031(2) 0.0176(18) 0.0006(14) 0.0026(15) 0.0001(14)
N2 0.0226(19) 0.042(2) 0.0131(17) -0.0025(17) 0.0034(15) -0.0013(16)
N3 0.0197(18) 0.045(2) 0.0129(17) 0.0008(17) 0.0016(14) 0.0024(16)
N4 0.0171(18) 0.031(2) 0.0158(17) 0.0006(14) 0.0029(14) 0.0006(14)
N5 0.0169(18) 0.033(2) 0.0168(18) -0.0014(14) 0.0037(15) 0.0019(14)
N6 0.0200(19) 0.042(2) 0.016(2) 0.0003(16) 0.0012(16) 0.0014(15)
N7 0.0176(18) 0.031(2) 0.0143(17) -0.0007(14) 0.0012(14) 0.0000(14)
N8 0.0243(19) 0.036(2) 0.0162(19) -0.0017(16) 0.0040(15) -0.0003(15)
C1 0.019(2) 0.029(2) 0.024(2) -0.0011(17) 0.0101(18) -0.0002(17)
C2 0.018(2) 0.032(2) 0.022(2) 0.0017(17) 0.0082(18) 0.0025(18)
C3 0.019(2) 0.029(2) 0.018(2) 0.0004(16) 0.0034(17) 0.0014(16)
C4 0.020(2) 0.030(2) 0.021(2) 0.0011(17) 0.0086(18) 0.0002(17)
C5 0.017(2) 0.027(2) 0.022(2) -0.0008(16) 0.0062(17) -0.0011(17)
C6 0.022(2) 0.037(3) 0.014(2) 0.0008(18) 0.0058(17) 0.0023(17)
C7 0.022(2) 0.028(2) 0.018(2) -0.0023(17) 0.0067(17) -0.0004(17)
C8 0.019(2) 0.025(2) 0.022(2) -0.0007(16) 0.0079(17) 0.0000(17)
C9 0.023(2) 0.032(2) 0.023(2) -0.0018(18) 0.0121(18) 0.0025(18)
C10 0.020(2) 0.034(2) 0.022(2) -0.0002(18) 0.0090(18) 0.0018(18)
C11 0.018(2) 0.035(2) 0.021(2) 0.0028(17) 0.0081(18) 0.0011(18)
C12 0.017(2) 0.034(2) 0.020(2) 0.0010(17) 0.0073(17) 0.0006(18)
C13 0.023(2) 0.031(2) 0.021(2) 0.0032(17) 0.0100(19) 0.0025(17)
C14 0.018(2) 0.031(2) 0.027(2) 0.0007(17) 0.0101(18) 0.0029(18)
C15 0.019(2) 0.027(2) 0.017(2) -0.0004(16) 0.0027(17) 0.0005(16)
C16 0.022(2) 0.031(2) 0.024(2) -0.0003(17) 0.0107(19) 0.0021(18)
C17 0.021(2) 0.030(2) 0.025(2) -0.0002(17) 0.0108(19) 0.0012(17)
C18 0.023(2) 0.028(2) 0.020(2) -0.0009(17) 0.0070(18) 0.0002(17)
C19 0.023(2) 0.032(2) 0.021(2) -0.0026(18) 0.0087(18) 0.0023(18)
C20 0.017(2) 0.033(2) 0.023(2) -0.0027(17) 0.0047(17) 0.0000(18)
C21 0.020(2) 0.024(2) 0.022(2) -0.0012(17) 0.0064(17) 0.0012(17)
C22 0.019(2) 0.028(2) 0.024(2) -0.0006(17) 0.0100(18) 0.0010(17)
C23 0.021(2) 0.028(2) 0.024(2) -0.0007(17) 0.0093(18) -0.0011(17)
C24 0.026(2) 0.028(2) 0.017(2) 0.0024(18) 0.0063(18) 0.0034(17)
C25 0.021(2) 0.039(3) 0.030(2) 0.0001(19) 0.0064(19) 0.002(2)
C26 0.020(2) 0.033(2) 0.025(2) 0.0011(18) 0.0032(18) 0.0009(19)

loop_
_atom_type_symbol
_atom_type_description
_atom_type_scat_dispersion_real
_atom_type_scat_dispersion_imag
_atom_type_scat_source
C C 0.0033 0.0016 'International Tables Vol C Tables 4.2.6.8 and 6.1.1.4'
H H 0.0000 0.0000 'International Tables Vol C Tables 4.2.6.8 and 6.1.1.4'
Ag Ag -0.8971 1.1015 'International Tables Vol C Tables 4.2.6.8 and 6.1.1.4'
N N 0.0061 0.0033 'International Tables Vol C Tables 4.2.6.8 and 6.1.1.4'
O O 0.0106 0.0060 'International Tables Vol C Tables 4.2.6.8 and 6.1.1.4'
S S 0.1246 0.1234 'International Tables Vol C Tables 4.2.6.8 and 6.1.1.4'

loop_
_geom_angle_atom_site_label_1
_geom_angle_atom_site_label_2
_geom_angle_atom_site_label_3
_geom_angle_site_symmetry_3
_geom_angle
_geom_angle_publ_flag
N1 Ag1 N5 . 169.88(15) y
N5 Ag1 Ag2 5_656 95.02(10) ?
N1 Ag1 Ag2 5_656 91.85(10) ?
N4 Ag2 N7 . 169.32(15) y
N7 Ag2 Ag1 5_656 92.34(10) ?
N4 Ag2 Ag1 5_656 96.46(10) ?
O2 S1 O3 . 112.8(2) ?
O2 S1 O1 . 113.1(2) ?
O3 S1 O1 . 112.2(2) ?
O2 S1 C25 . 106.1(2) ?
O3 S1 C25 . 106.3(2) ?
O1 S1 C25 . 105.7(2) ?
O6 S2 O5 . 113.1(2) ?
O6 S2 O4 . 113.3(2) ?
O5 S2 O4 . 111.8(2) ?
O6 S2 C26 . 106.5(2) ?
O5 S2 C26 . 105.7(2) ?
O4 S2 C26 . 105.7(2) ?
C5 N1 C1 . 118.5(4) ?
C5 N1 Ag1 . 122.2(3) ?
C1 N1 Ag1 . 119.2(3) ?
C6 N2 N3 . 111.9(4) ?
C7 N3 N2 . 111.3(4) ?
C10 N4 C11 . 118.1(4) ?
C10 N4 Ag2 . 120.9(3) ?
C11 N4 Ag2 . 120.9(3) ?
C13 N5 C17 . 117.7(4) ?
C13 N5 Ag1 . 121.1(3) ?
C17 N5 Ag1 . 121.0(3) ?
C18 N6 N6 2_554 111.2(5) ?
C23 N7 C19 . 117.7(4) ?
C23 N7 Ag2 . 122.1(3) ?
C19 N7 Ag2 . 120.2(3) ?
C24 N8 N8 2_757 112.6(4) ?
N1 C1 C2 . 122.8(4) ?
N1 C1 H1 . 118.6 ?
C2 C1 H1 . 118.6 ?
C1 C2 C3 . 119.1(4) ?
C1 C2 H2 . 120.5 ?
C3 C2 H2 . 120.5 ?
C2 C3 C4 . 117.8(4) ?
C2 C3 C6 . 123.0(4) ?
C4 C3 C6 . 119.3(4) ?
C5 C4 C3 . 119.6(4) ?
C5 C4 H4 . 120.2 ?
C3 C4 H4 . 120.2 ?
N1 C5 C4 . 122.2(4) ?
N1 C5 H5 . 118.9 ?
C4 C5 H5 . 118.9 ?
N2 C6 C3 . 120.5(4) ?
N2 C6 H6 . 119.7 ?
C3 C6 H6 . 119.7 ?
N3 C7 C8 . 120.2(4) ?
N3 C7 H7 . 119.9 ?
C8 C7 H7 . 119.9 ?
C9 C8 C12 . 117.2(4) ?
C9 C8 C7 . 119.6(4) ?
C12 C8 C7 . 123.2(4) ?
C10 C9 C8 . 120.4(4) ?
C10 C9 H9 . 119.8 ?
C8 C9 H9 . 119.8 ?
N4 C10 C9 . 122.0(4) ?
N4 C10 H10 . 119.0 ?
C9 C10 H10 . 119.0 ?
N4 C11 C12 . 122.8(4) ?
N4 C11 H11 . 118.6 ?
C12 C11 H11 . 118.6 ?
C11 C12 C8 . 119.6(4) ?
C11 C12 H12 . 120.2 ?
C8 C12 H12 . 120.2 ?
N5 C13 C14 . 123.6(4) ?
N5 C13 H13 . 118.2 ?
C14 C13 H13 . 118.2 ?
C13 C14 C15 . 118.8(4) ?
C13 C14 H14 . 120.6 ?
C15 C14 H14 . 120.6 ?
C16 C15 C14 . 117.8(4) ?
C16 C15 C18 . 120.2(4) ?
C14 C15 C18 . 122.0(4) ?
C17 C16 C15 . 119.6(4) ?
C17 C16 H16 . 120.2 ?
C15 C16 H16 . 120.2 ?
N5 C17 C16 . 122.5(4) ?
N5 C17 H17 . 118.7 ?
C16 C17 H17 . 118.7 ?
N6 C18 C15 . 120.2(4) ?
N6 C18 H18 . 119.9 ?
C15 C18 H18 . 119.9 ?
N7 C19 C20 . 123.4(4) ?
N7 C19 H19 . 118.3 ?
C20 C19 H19 . 118.3 ?
C19 C20 C21 . 119.0(4) ?
C19 C20 H20 . 120.5 ?
C21 C20 H20 . 120.5 ?
C20 C21 C22 . 117.5(4) ?
C20 C21 C24 . 123.2(4) ?
C22 C21 C24 . 119.3(4) ?
C23 C22 C21 . 120.1(4) ?
C23 C22 H22 . 120.0 ?
C21 C22 H22 . 120.0 ?
N7 C23 C22 . 122.3(4) ?
N7 C23 H23 . 118.8 ?
C22 C23 H23 . 118.8 ?
N8 C24 C21 . 121.3(4) ?
N8 C24 H24 . 119.4 ?
C21 C24 H24 . 119.4 ?
S1 C25 H25A . 109.5 ?
S1 C25 H25B . 109.5 ?
H25A C25 H25B . 109.5 ?
S1 C25 H25C . 109.5 ?
H25A C25 H25C . 109.5 ?
H25B C25 H25C . 109.5 ?
S2 C26 H26A . 109.5 ?
S2 C26 H26B . 109.5 ?
H26A C26 H26B . 109.5 ?
S2 C26 H26C . 109.5 ?
H26A C26 H26C . 109.5 ?
H26B C26 H26C . 109.5 ?

loop_
_geom_bond_atom_site_label_1
_geom_bond_atom_site_label_2
_geom_bond_site_symmetry_2
_geom_bond_distance
_geom_bond_publ_flag
Ag1 N1 . 2.179(4) y
Ag1 N5 . 2.177(4) y
Ag2 N4 . 2.165(4) y
Ag2 N7 . 2.158(4) y
Ag1 Ag2 5_656 3.2088(10) y
Ag2 Ag1 5_656 3.2088(10) ?
S1 O2 . 1.452(3) ?
S1 O3 . 1.457(4) ?
S1 O1 . 1.464(3) ?
S1 C25 . 1.784(5) ?
S2 O6 . 1.450(3) ?
S2 O5 . 1.466(3) ?
S2 O4 . 1.468(3) ?
S2 C26 . 1.790(4) ?
N1 C5 . 1.341(6) ?
N1 C1 . 1.358(6) ?
N2 C6 . 1.289(6) ?
N2 N3 . 1.408(5) ?
N3 C7 . 1.283(6) ?
N4 C10 . 1.352(6) ?
N4 C11 . 1.355(6) ?
N5 C13 . 1.350(6) ?
N5 C17 . 1.351(6) ?
N6 C18 . 1.286(6) ?
N6 N6 2_554 1.412(7) ?
N7 C23 . 1.347(6) ?
N7 C19 . 1.350(6) ?
N8 C24 . 1.276(6) ?
N8 N8 2_757 1.411(7) ?
C1 C2 . 1.379(6) ?
C1 H1 . 0.9500 ?
C2 C3 . 1.397(6) ?
C2 H2 . 0.9500 ?
C3 C4 . 1.410(6) ?
C3 C6 . 1.466(6) ?
C4 C5 . 1.381(6) ?
C4 H4 . 0.9500 ?
C5 H5 . 0.9500 ?
C6 H6 . 0.9500 ?
C7 C8 . 1.471(6) ?
C7 H7 . 0.9500 ?
C8 C9 . 1.399(6) ?
C8 C12 . 1.402(6) ?
C9 C10 . 1.378(6) ?
C9 H9 . 0.9500 ?
C10 H10 . 0.9500 ?
C11 C12 . 1.375(6) ?
C11 H11 . 0.9500 ?
C12 H12 . 0.9500 ?
C13 C14 . 1.375(7) ?
C13 H13 . 0.9500 ?
C14 C15 . 1.404(6) ?
C14 H14 . 0.9500 ?
C15 C16 . 1.401(6) ?
C15 C18 . 1.470(6) ?
C16 C17 . 1.379(7) ?
C16 H16 . 0.9500 ?
C17 H17 . 0.9500 ?
C18 H18 . 0.9500 ?
C19 C20 . 1.384(6) ?
C19 H19 . 0.9500 ?
C20 C21 . 1.397(6) ?
C20 H20 . 0.9500 ?
C21 C22 . 1.399(6) ?
C21 C24 . 1.474(6) ?
C22 C23 . 1.382(6) ?
C22 H22 . 0.9500 ?
C23 H23 . 0.9500 ?
C24 H24 . 0.9500 ?
C25 H25A . 0.9800 ?
C25 H25B . 0.9800 ?
C25 H25C . 0.9800 ?
C26 H26A . 0.9800 ?
C26 H26B . 0.9800 ?
C26 H26C . 0.9800 ?

loop_
_geom_torsion_atom_site_label_1
_geom_torsion_atom_site_label_2
_geom_torsion_atom_site_label_3
_geom_torsion_atom_site_label_4
_geom_torsion_site_symmetry_1
_geom_torsion
_geom_torsion_publ_flag
N5 Ag1 N1 C5 . 69.3(9) ?
Ag2 Ag1 N1 C5 5_656 -63.4(3) ?
N5 Ag1 N1 C1 . -114.5(8) ?
Ag2 Ag1 N1 C1 5_656 112.7(3) ?
C6 N2 N3 C7 . 163.0(4) n
N7 Ag2 N4 C10 . 106.9(8) ?
Ag1 Ag2 N4 C10 5_656 -107.7(3) ?
N7 Ag2 N4 C11 . -76.5(9) ?
Ag1 Ag2 N4 C11 5_656 68.8(3) ?
N1 Ag1 N5 C13 . -61.5(9) ?
Ag2 Ag1 N5 C13 5_656 71.0(3) ?
N1 Ag1 N5 C17 . 123.6(8) ?
Ag2 Ag1 N5 C17 5_656 -103.9(3) ?
N4 Ag2 N7 C23 . 79.9(9) ?
Ag1 Ag2 N7 C23 5_656 -65.6(3) ?
N4 Ag2 N7 C19 . -102.4(8) ?
Ag1 Ag2 N7 C19 5_656 112.1(3) ?
C5 N1 C1 C2 . -1.0(7) ?
Ag1 N1 C1 C2 . -177.3(3) ?
N1 C1 C2 C3 . 1.2(7) ?
C1 C2 C3 C4 . -0.1(7) ?
C1 C2 C3 C6 . 179.8(4) ?
C2 C3 C4 C5 . -1.2(6) ?
C6 C3 C4 C5 . 179.0(4) ?
C1 N1 C5 C4 . -0.4(6) ?
Ag1 N1 C5 C4 . 175.8(3) ?
C3 C4 C5 N1 . 1.4(7) ?
N3 N2 C6 C3 . 179.1(4) ?
C2 C3 C6 N2 . 6.5(7) ?
C4 C3 C6 N2 . -173.6(4) ?
N2 N3 C7 C8 . -179.9(4) ?
N3 C7 C8 C9 . -176.2(4) ?
N3 C7 C8 C12 . 4.8(7) ?
C12 C8 C9 C10 . 0.8(7) ?
C7 C8 C9 C10 . -178.3(4) ?
C11 N4 C10 C9 . -0.6(7) ?
Ag2 N4 C10 C9 . 176.1(4) ?
C8 C9 C10 N4 . 0.4(7) ?
C10 N4 C11 C12 . -0.4(7) ?
Ag2 N4 C11 C12 . -177.1(4) ?
N4 C11 C12 C8 . 1.7(7) ?
C9 C8 C12 C11 . -1.8(7) ?
C7 C8 C12 C11 . 177.2(4) ?
C17 N5 C13 C14 . -0.6(7) ?
Ag1 N5 C13 C14 . -175.7(3) ?
N5 C13 C14 C15 . 1.6(7) ?
C13 C14 C15 C16 . -1.3(7) ?
C13 C14 C15 C18 . 178.4(4) ?
C14 C15 C16 C17 . 0.2(7) ?
C18 C15 C16 C17 . -179.5(4) ?
C13 N5 C17 C16 . -0.6(7) ?
Ag1 N5 C17 C16 . 174.4(3) ?
C15 C16 C17 N5 . 0.8(7) ?
N6 N6 C18 C15 2_554 179.4(3) ?
C16 C15 C18 N6 . 179.1(4) ?
C14 C15 C18 N6 . -0.6(7) ?
C23 N7 C19 C20 . -0.4(7) ?
Ag2 N7 C19 C20 . -178.1(4) ?
N7 C19 C20 C21 . 0.9(7) ?
C19 C20 C21 C22 . -0.2(7) ?
C19 C20 C21 C24 . 178.9(4) ?
C20 C21 C22 C23 . -0.8(7) ?
C24 C21 C22 C23 . -180.0(4) ?
C19 N7 C23 C22 . -0.8(7) ?
Ag2 N7 C23 C22 . 177.0(3) ?
C21 C22 C23 N7 . 1.4(7) ?
N8 N8 C24 C21 2_757 179.8(3) ?
C20 C21 C24 N8 . 8.0(7) ?
C22 C21 C24 N8 . -172.9(4) ?
